data_7155660
loop_
_publ_author_name
'Guo, Hongchao'
'Gao, Xing'
'Li, Zhen'
'Yang, Wenjun'
'Liu, Yang'
'Chen, Wufeng'
'Zhang, Cheng'
'Zheng, Lufei'

_publ_section_title
;
 Phosphine-Catalyzed [3+2] and [4+2] Annulation Reactions of Ynones with
 Barbiturate-derived Alkenes
;
_journal_name_full 'Org. Biomol. Chem.'
_journal_paper_doi 10.1039/C7OB01034F
_journal_year 2017
_chemical_formula_moiety 'C23 H20 N2 O4'
_chemical_formula_sum 'C23 H20 N2 O4'
_chemical_formula_weight 388.41
_chemical_name_systematic
;
 ?
;
_space_group_crystal_system triclinic
_space_group_IT_number 2
_space_group_name_Hall '-P 1'
_space_group_name_H-M_alt 'P -1'
_symmetry_space_group_name_Hall '-P 1'
_symmetry_space_group_name_H-M 'P -1'
_atom_sites_solution_hydrogens geom
_audit_creation_date 2015-12-01
_audit_creation_method
;
Olex2 1.2
(compiled 2015.09.30 svn.r3233 for OlexSys, GUI svn.r5103)
;
_audit_update_record
;
2017-01-03 deposited with the CCDC.
2017-05-30 downloaded from the CCDC.
;
_cell_angle_alpha 90.29(3)
_cell_angle_beta 104.04(3)
_cell_angle_gamma 94.61(3)
_cell_formula_units_Z 2
_cell_length_a 8.5462(17)
_cell_length_b 9.7412(19)
_cell_length_c 12.085(2)
_cell_measurement_reflns_used 3167
_cell_measurement_temperature 173.1500
_cell_measurement_theta_max 27.4835
_cell_measurement_theta_min 1.7376
_cell_volume 972.6(3)
_computing_cell_refinement 'CrystalClear (Rigaku Inc., 2007)'
_computing_data_collection 'CrystalClear (Rigaku Inc., 2007)'
_computing_data_reduction 'CrystalClear (Rigaku Inc., 2007)'
_computing_molecular_graphics 'Olex2 (Dolomanov et al., 2013)'
_computing_publication_material 'Olex2 (Dolomanov et al., 2013)'
_computing_structure_refinement 'ShelXL (Sheldrick, 2013)'
_computing_structure_solution
;
 'XS (Sheldrick, 2013)'
;
_diffrn_ambient_temperature 173.1500
_diffrn_detector_area_resol_mean 28.5714
_diffrn_measured_fraction_theta_full 0.987
_diffrn_measured_fraction_theta_max 0.981
_diffrn_measurement_details
;
scan:
    Number of images: 360
               Slice: -110.0000 - 70.0000
         Image width: 0.5000
            Exp time: 4.0000
       Rotation axis: Omega
               Omega: 0.0000
                 Chi: 45.0000
                 Phi: 90.0000
                 XTD: 40.0859
              2theta: -20.0605
scan:
    Number of images: 274
               Slice: -81.0000 - 56.0000
         Image width: 0.5000
            Exp time: 4.0000
       Rotation axis: Omega
               Omega: 0.0000
                 Chi: 45.0000
                 Phi: 0.0000
                 XTD: 40.0859
              2theta: -20.0605
scan:
    Number of images: 244
               Slice: -107.0000 - 15.0000
         Image width: 0.5000
            Exp time: 4.0000
       Rotation axis: Omega
               Omega: 0.0000
                 Chi: 45.0000
                 Phi: 180.0000
                 XTD: 40.0859
              2theta: -20.0605
;
_diffrn_measurement_device
;
Saturn724+ (2x2 bin mode)
;
_diffrn_measurement_device_details
;
AFC10: Fixed Chi 2 circle
;
_diffrn_measurement_device_type 'Saturn724+ CCD'
_diffrn_measurement_method '\w scans at fixed \c = 45\%'
_diffrn_orient_matrix_type d*Trek
_diffrn_orient_matrix_UB_11 0.0255
_diffrn_orient_matrix_UB_12 -0.1134
_diffrn_orient_matrix_UB_13 0.0338
_diffrn_orient_matrix_UB_21 -0.0509
_diffrn_orient_matrix_UB_22 -0.0440
_diffrn_orient_matrix_UB_23 -0.0781
_diffrn_orient_matrix_UB_31 0.0730
_diffrn_orient_matrix_UB_32 -0.0178
_diffrn_orient_matrix_UB_33 -0.0404
_diffrn_radiation_detector CCD
_diffrn_radiation_monochromator 'Graphite Monochromator'
_diffrn_radiation_type MoK\a
_diffrn_radiation_wavelength 0.71073
_diffrn_reflns_av_R_equivalents 0.0319
_diffrn_reflns_av_unetI/netI 0.0369
_diffrn_reflns_Laue_measured_fraction_full 0.987
_diffrn_reflns_Laue_measured_fraction_max 0.981
_diffrn_reflns_limit_h_max 11
_diffrn_reflns_limit_h_min -11
_diffrn_reflns_limit_k_max 12
_diffrn_reflns_limit_k_min -12
_diffrn_reflns_limit_l_max 14
_diffrn_reflns_limit_l_min -15
_diffrn_reflns_number 10072
_diffrn_reflns_point_group_measured_fraction_full 0.987
_diffrn_reflns_point_group_measured_fraction_max 0.981
_diffrn_reflns_theta_full 26.000
_diffrn_reflns_theta_max 27.490
_diffrn_reflns_theta_min 2.465
_diffrn_source 'Sealed Tube'
_diffrn_source_current 30.0000
_diffrn_source_power 1.5000
_diffrn_source_voltage 50.0000
_exptl_absorpt_coefficient_mu 0.092
_exptl_absorpt_correction_T_max 1.0000
_exptl_absorpt_correction_T_min 0.7894
_exptl_absorpt_correction_type multi-scan
_exptl_absorpt_process_details 'CrystalClear (Rigaku Inc., 2007)'
_exptl_crystal_colour Colorless
_exptl_crystal_density_diffrn 1.326
_exptl_crystal_description block
_exptl_crystal_F_000 408
_exptl_crystal_size_max 0.33
_exptl_crystal_size_mid 0.21
_exptl_crystal_size_min 0.16
_refine_diff_density_max 0.270
_refine_diff_density_min -0.253
_refine_diff_density_rms 0.046
_refine_ls_extinction_method none
_refine_ls_goodness_of_fit_ref 1.152
_refine_ls_hydrogen_treatment constr
_refine_ls_matrix_type full
_refine_ls_number_parameters 264
_refine_ls_number_reflns 4384
_refine_ls_number_restraints 0
_refine_ls_restrained_S_all 1.152
_refine_ls_R_factor_all 0.0734
_refine_ls_R_factor_gt 0.0644
_refine_ls_shift/su_max 0.000
_refine_ls_shift/su_mean 0.000
_refine_ls_structure_factor_coef Fsqd
_refine_ls_weighting_details 'w=1/[\s^2^(Fo^2^)+(0.0438P)^2^+0.5336P] where P=(Fo^2^+2Fc^2^)/3'
_refine_ls_weighting_scheme calc
_refine_ls_wR_factor_gt 0.1352
_refine_ls_wR_factor_ref 0.1425
_reflns_Friedel_coverage 0.000
_reflns_number_gt 3937
_reflns_number_total 4384
_reflns_threshold_expression 'I > 2\s(I)'
_cod_data_source_file c7ob01034f2.cif
_cod_data_source_block sa4456
_cod_original_cell_volume 972.6(4)
_cod_database_code 7155660
_shelxl_version_number 2013-4
_shelx_space_group_comment
;
The symmetry employed for this shelxl refinement is uniquely defined
by the following loop, which should always be used as a source of
symmetry information in preference to the above space-group names.
They are only intended as comments.
;
_diffrn_number_total 4388
_olex2_refinement_description
;
1. Fixed Uiso
 At 1.2 times of:
  All C(H) groups, All C(H,H) groups
 At 1.5 times of:
  All C(H,H,H) groups
2.a Ternary CH refined with riding coordinates:
 C7(H7)
2.b Secondary CH2 refined with riding coordinates:
 C8(H8A,H8B)
2.c Aromatic/amide H refined with riding coordinates:
 C11(H11), C13(H13), C14(H14), C15(H15), C16(H16), C17(H17), C19(H19),
 C20(H20), C21(H21), C22(H22), C23(H23)
2.d Idealised Me refined as rotating group:
 C5(H5A,H5B,H5C), C6(H6A,H6B,H6C)
;
_olex2_submission_special_instructions 'No special instructions were received'

loop_
_space_group_symop_operation_xyz
'x, y, z'
'-x, -y, -z'

loop_
_atom_site_label
_atom_site_type_symbol
_atom_site_fract_x
_atom_site_fract_y
_atom_site_fract_z
_atom_site_U_iso_or_equiv
_atom_site_adp_type
_atom_site_occupancy
_atom_site_site_symmetry_order
_atom_site_calc_flag
_atom_site_refinement_flags_posn
O1 O 0.50889(17) 0.07466(15) 0.36195(12) 0.0373(3) Uani 1 1 d .
O2 O 0.5770(2) -0.1442(2) 0.04856(14) 0.0602(5) Uani 1 1 d .
O3 O 0.15445(16) -0.30056(14) 0.19128(11) 0.0321(3) Uani 1 1 d .
O4 O 0.10186(17) -0.18283(16) 0.51236(12) 0.0392(4) Uani 1 1 d .
N1 N 0.54889(19) -0.03762(18) 0.20866(14) 0.0333(4) Uani 1 1 d .
N2 N 0.36785(19) -0.22619(17) 0.12095(13) 0.0298(4) Uani 1 1 d .
C1 C 0.5035(2) -0.1373(2) 0.12182(17) 0.0361(5) Uani 1 1 d .
C2 C 0.2787(2) -0.22633(18) 0.20200(15) 0.0246(4) Uani 1 1 d .
C3 C 0.3495(2) -0.13870(19) 0.30856(15) 0.0244(4) Uani 1 1 d .
C4 C 0.4716(2) -0.02216(19) 0.29514(15) 0.0278(4) Uani 1 1 d .
C5 C 0.6884(3) 0.0598(3) 0.2062(2) 0.0538(7) Uani 1 1 d .
H5A H 0.7708 0.0113 0.1853 0.081 Uiso 1 1 calc GR
H5B H 0.7306 0.1025 0.2803 0.081 Uiso 1 1 calc GR
H5C H 0.6550 0.1292 0.1513 0.081 Uiso 1 1 calc GR
C6 C 0.3210(3) -0.3322(2) 0.02888(18) 0.0412(5) Uani 1 1 d .
H6A H 0.2306 -0.3048 -0.0284 0.062 Uiso 1 1 calc GR
H6B H 0.2913 -0.4183 0.0596 0.062 Uiso 1 1 calc GR
H6C H 0.4106 -0.3424 -0.0046 0.062 Uiso 1 1 calc GR
C7 C 0.4452(2) -0.2384(2) 0.40363(15) 0.0278(4) Uani 1 1 d .
H7 H 0.5213 -0.1790 0.4614 0.033 Uiso 1 1 calc R
C8 C 0.3137(2) -0.3001(2) 0.45923(17) 0.0322(4) Uani 1 1 d .
H8A H 0.2586 -0.3828 0.4178 0.039 Uiso 1 1 calc R
H8B H 0.3601 -0.3232 0.5377 0.039 Uiso 1 1 calc R
C9 C 0.1986(2) -0.1902(2) 0.45406(16) 0.0295(4) Uani 1 1 d .
C10 C 0.2194(2) -0.09247(19) 0.36311(15) 0.0265(4) Uani 1 1 d .
C11 C 0.1325(2) 0.0165(2) 0.34251(16) 0.0293(4) Uani 1 1 d .
H11 H 0.0660 0.0290 0.3916 0.035 Uiso 1 1 calc R
C12 C 0.1266(2) 0.1197(2) 0.25359(17) 0.0303(4) Uani 1 1 d .
C13 C 0.0952(2) 0.2537(2) 0.27648(19) 0.0359(5) Uani 1 1 d .
H13 H 0.0791 0.2767 0.3474 0.043 Uiso 1 1 calc R
C14 C 0.0879(3) 0.3529(2) 0.1939(2) 0.0431(5) Uani 1 1 d .
H14 H 0.0697 0.4428 0.2104 0.052 Uiso 1 1 calc R
C15 C 0.1074(3) 0.3189(3) 0.0871(2) 0.0472(6) Uani 1 1 d .
H15 H 0.1028 0.3860 0.0322 0.057 Uiso 1 1 calc R
C16 C 0.1338(3) 0.1860(3) 0.0617(2) 0.0475(6) Uani 1 1 d .
H16 H 0.1448 0.1628 -0.0106 0.057 Uiso 1 1 calc R
C17 C 0.1439(3) 0.0868(2) 0.14483(19) 0.0417(5) Uani 1 1 d .
H17 H 0.1625 -0.0028 0.1278 0.050 Uiso 1 1 calc R
C18 C 0.5435(2) -0.3374(2) 0.35800(16) 0.0311(4) Uani 1 1 d .
C19 C 0.7048(3) -0.2994(3) 0.3606(2) 0.0461(6) Uani 1 1 d .
H19 H 0.7537 -0.2163 0.3955 0.055 Uiso 1 1 calc R
C20 C 0.7935(3) -0.3849(3) 0.3115(2) 0.0635(8) Uani 1 1 d .
H20 H 0.9010 -0.3584 0.3130 0.076 Uiso 1 1 calc R
C21 C 0.7223(3) -0.5088(3) 0.2607(2) 0.0587(7) Uani 1 1 d .
H21 H 0.7815 -0.5655 0.2274 0.070 Uiso 1 1 calc R
C22 C 0.5646(3) -0.5486(2) 0.25902(19) 0.0454(6) Uani 1 1 d .
H22 H 0.5169 -0.6325 0.2251 0.055 Uiso 1 1 calc R
C23 C 0.4756(3) -0.4637(2) 0.30794(17) 0.0359(5) Uani 1 1 d .
H23 H 0.3688 -0.4920 0.3072 0.043 Uiso 1 1 calc R

loop_
_atom_site_aniso_label
_atom_site_aniso_U_11
_atom_site_aniso_U_22
_atom_site_aniso_U_33
_atom_site_aniso_U_23
_atom_site_aniso_U_13
_atom_site_aniso_U_12
O1 0.0401(8) 0.0370(8) 0.0353(8) -0.0133(6) 0.0137(6) -0.0064(6)
O2 0.0500(10) 0.0922(14) 0.0445(9) -0.0264(9) 0.0303(8) -0.0150(9)
O3 0.0291(7) 0.0309(7) 0.0352(7) -0.0022(6) 0.0071(6) -0.0008(5)
O4 0.0385(8) 0.0483(9) 0.0389(8) 0.0036(7) 0.0237(7) 0.0072(6)
N1 0.0291(8) 0.0437(10) 0.0289(8) -0.0064(7) 0.0136(7) -0.0069(7)
N2 0.0302(8) 0.0355(9) 0.0244(8) -0.0075(6) 0.0082(6) 0.0022(6)
C1 0.0308(10) 0.0512(13) 0.0288(10) -0.0089(9) 0.0136(8) 0.0000(8)
C2 0.0252(8) 0.0258(9) 0.0237(8) 0.0002(7) 0.0065(7) 0.0064(7)
C3 0.0239(8) 0.0281(9) 0.0225(8) -0.0022(7) 0.0078(7) 0.0040(7)
C4 0.0266(9) 0.0320(10) 0.0257(9) -0.0026(7) 0.0081(7) 0.0019(7)
C5 0.0426(13) 0.0730(17) 0.0458(13) -0.0106(12) 0.0213(11) -0.0268(12)
C6 0.0431(12) 0.0484(13) 0.0323(11) -0.0162(9) 0.0117(9) -0.0012(9)
C7 0.0263(9) 0.0333(10) 0.0240(9) -0.0012(7) 0.0054(7) 0.0067(7)
C8 0.0370(10) 0.0337(10) 0.0293(9) 0.0037(8) 0.0132(8) 0.0080(8)
C9 0.0279(9) 0.0350(10) 0.0265(9) -0.0032(8) 0.0088(7) 0.0016(7)
C10 0.0249(8) 0.0310(10) 0.0255(9) -0.0034(7) 0.0103(7) 0.0016(7)
C11 0.0266(9) 0.0331(10) 0.0307(10) -0.0043(8) 0.0117(7) 0.0036(7)
C12 0.0237(8) 0.0318(10) 0.0378(10) 0.0020(8) 0.0110(8) 0.0062(7)
C13 0.0293(10) 0.0327(10) 0.0468(12) -0.0023(9) 0.0111(9) 0.0043(8)
C14 0.0345(11) 0.0292(11) 0.0646(15) 0.0072(10) 0.0100(10) 0.0028(8)
C15 0.0319(11) 0.0527(14) 0.0590(15) 0.0225(12) 0.0134(10) 0.0060(9)
C16 0.0439(12) 0.0629(16) 0.0427(13) 0.0145(11) 0.0182(10) 0.0215(11)
C17 0.0458(12) 0.0442(12) 0.0411(12) 0.0047(10) 0.0166(10) 0.0197(10)
C18 0.0290(9) 0.0394(11) 0.0250(9) -0.0022(8) 0.0036(7) 0.0124(8)
C19 0.0291(10) 0.0618(15) 0.0455(13) -0.0189(11) 0.0040(9) 0.0091(10)
C20 0.0295(11) 0.097(2) 0.0653(17) -0.0296(16) 0.0102(11) 0.0158(12)
C21 0.0470(14) 0.0785(19) 0.0513(15) -0.0246(13) 0.0063(11) 0.0297(13)
C22 0.0504(13) 0.0449(13) 0.0386(12) -0.0088(10) 0.0011(10) 0.0206(10)
C23 0.0357(10) 0.0368(11) 0.0341(10) -0.0001(8) 0.0037(8) 0.0120(8)

loop_
_atom_type_symbol
_atom_type_description
_atom_type_scat_dispersion_real
_atom_type_scat_dispersion_imag
_atom_type_scat_source
C C 0.0033 0.0016 'International Tables Vol C Tables 4.2.6.8 and 6.1.1.4'
H H 0.0000 0.0000 'International Tables Vol C Tables 4.2.6.8 and 6.1.1.4'
N N 0.0061 0.0033 'International Tables Vol C Tables 4.2.6.8 and 6.1.1.4'
O O 0.0106 0.0060 'International Tables Vol C Tables 4.2.6.8 and 6.1.1.4'

loop_
_geom_angle_atom_site_label_1
_geom_angle_atom_site_label_2
_geom_angle_atom_site_label_3
_geom_angle
C1 N1 C5 116.95(17)
C4 N1 C1 125.01(16)
C4 N1 C5 118.04(17)
C1 N2 C6 116.95(16)
C2 N2 C1 125.03(16)
C2 N2 C6 117.95(16)
O2 C1 N1 121.25(19)
O2 C1 N2 121.44(19)
N2 C1 N1 117.29(16)
O3 C2 N2 121.31(16)
O3 C2 C3 121.63(16)
N2 C2 C3 116.89(15)
C2 C3 C4 114.68(15)
C2 C3 C7 106.99(14)
C2 C3 C10 112.01(14)
C4 C3 C7 106.46(14)
C4 C3 C10 113.19(15)
C10 C3 C7 102.38(14)
O1 C4 N1 121.25(17)
O1 C4 C3 121.89(17)
N1 C4 C3 116.63(16)
N1 C5 H5A 109.5
N1 C5 H5B 109.5
N1 C5 H5C 109.5
H5A C5 H5B 109.5
H5A C5 H5C 109.5
H5B C5 H5C 109.5
N2 C6 H6A 109.5
N2 C6 H6B 109.5
N2 C6 H6C 109.5
H6A C6 H6B 109.5
H6A C6 H6C 109.5
H6B C6 H6C 109.5
C3 C7 H7 107.1
C8 C7 C3 103.46(14)
C8 C7 H7 107.1
C18 C7 C3 114.05(15)
C18 C7 H7 107.1
C18 C7 C8 117.47(16)
C7 C8 H8A 110.7
C7 C8 H8B 110.7
H8A C8 H8B 108.8
C9 C8 C7 105.35(15)
C9 C8 H8A 110.7
C9 C8 H8B 110.7
O4 C9 C8 126.04(18)
O4 C9 C10 125.21(18)
C10 C9 C8 108.73(15)
C9 C10 C3 109.08(15)
C11 C10 C3 130.27(17)
C11 C10 C9 120.64(17)
C10 C11 H11 115.3
C10 C11 C12 129.50(17)
C12 C11 H11 115.3
C13 C12 C11 119.06(18)
C13 C12 C17 118.56(19)
C17 C12 C11 122.32(18)
C12 C13 H13 119.9
C14 C13 C12 120.3(2)
C14 C13 H13 119.9
C13 C14 H14 119.9
C15 C14 C13 120.3(2)
C15 C14 H14 119.9
C14 C15 H15 119.9
C16 C15 C14 120.3(2)
C16 C15 H15 119.9
C15 C16 H16 120.2
C15 C16 C17 119.6(2)
C17 C16 H16 120.2
C12 C17 H17 119.5
C16 C17 C12 120.9(2)
C16 C17 H17 119.5
C19 C18 C7 119.77(19)
C23 C18 C7 121.90(18)
C23 C18 C19 118.25(19)
C18 C19 H19 119.8
C18 C19 C20 120.5(2)
C20 C19 H19 119.8
C19 C20 H20 120.0
C21 C20 C19 120.1(2)
C21 C20 H20 120.0
C20 C21 H21 119.9
C22 C21 C20 120.1(2)
C22 C21 H21 119.9
C21 C22 H22 120.0
C21 C22 C23 120.0(2)
C23 C22 H22 120.0
C18 C23 H23 119.5
C22 C23 C18 121.0(2)
C22 C23 H23 119.5

loop_
_geom_bond_atom_site_label_1
_geom_bond_atom_site_label_2
_geom_bond_distance
O1 C4 1.209(2)
O2 C1 1.208(2)
O3 C2 1.215(2)
O4 C9 1.215(2)
N1 C1 1.388(3)
N1 C4 1.378(2)
N1 C5 1.469(3)
N2 C1 1.388(3)
N2 C2 1.379(2)
N2 C6 1.473(2)
C2 C3 1.510(2)
C3 C4 1.516(3)
C3 C7 1.617(3)
C3 C10 1.519(2)
C5 H5A 0.9600
C5 H5B 0.9600
C5 H5C 0.9600
C6 H6A 0.9600
C6 H6B 0.9600
C6 H6C 0.9600
C7 H7 0.9800
C7 C8 1.529(3)
C7 C18 1.513(3)
C8 H8A 0.9700
C8 H8B 0.9700
C8 C9 1.503(3)
C9 C10 1.491(3)
C10 C11 1.334(3)
C11 H11 0.9300
C11 C12 1.469(3)
C12 C13 1.393(3)
C12 C17 1.397(3)
C13 H13 0.9300
C13 C14 1.387(3)
C14 H14 0.9300
C14 C15 1.383(4)
C15 H15 0.9300
C15 C16 1.377(4)
C16 H16 0.9300
C16 C17 1.390(3)
C17 H17 0.9300
C18 C19 1.390(3)
C18 C23 1.388(3)
C19 H19 0.9300
C19 C20 1.392(3)
C20 H20 0.9300
C20 C21 1.377(4)
C21 H21 0.9300
C21 C22 1.368(4)
C22 H22 0.9300
C22 C23 1.387(3)
C23 H23 0.9300

loop_
_geom_torsion_atom_site_label_1
_geom_torsion_atom_site_label_2
_geom_torsion_atom_site_label_3
_geom_torsion_atom_site_label_4
_geom_torsion
O3 C2 C3 C4 -162.13(16)
O3 C2 C3 C7 80.1(2)
O3 C2 C3 C10 -31.4(2)
O4 C9 C10 C3 -178.79(18)
O4 C9 C10 C11 2.5(3)
N2 C2 C3 C4 22.6(2)
N2 C2 C3 C7 -95.20(18)
N2 C2 C3 C10 153.38(16)
C1 N1 C4 O1 -173.2(2)
C1 N1 C4 C3 12.2(3)
C1 N2 C2 O3 174.58(19)
C1 N2 C2 C3 -10.1(3)
C2 N2 C1 O2 179.1(2)
C2 N2 C1 N1 -2.6(3)
C2 C3 C4 O1 161.92(17)
C2 C3 C4 N1 -23.6(2)
C2 C3 C7 C8 -86.66(16)
C2 C3 C7 C18 42.1(2)
C2 C3 C10 C9 95.05(18)
C2 C3 C10 C11 -86.4(2)
C3 C7 C8 C9 -31.98(18)
C3 C7 C18 C19 91.3(2)
C3 C7 C18 C23 -85.5(2)
C3 C10 C11 C12 5.7(3)
C4 N1 C1 O2 179.7(2)
C4 N1 C1 N2 1.4(3)
C4 C3 C7 C8 150.28(15)
C4 C3 C7 C18 -80.94(19)
C4 C3 C10 C9 -133.41(16)
C4 C3 C10 C11 45.1(3)
C5 N1 C1 O2 0.9(3)
C5 N1 C1 N2 -177.5(2)
C5 N1 C4 O1 5.7(3)
C5 N1 C4 C3 -168.88(19)
C6 N2 C1 O2 2.0(3)
C6 N2 C1 N1 -179.68(19)
C6 N2 C2 O3 -8.4(3)
C6 N2 C2 C3 166.91(17)
C7 C3 C4 O1 -80.0(2)
C7 C3 C4 N1 94.53(18)
C7 C3 C10 C9 -19.24(18)
C7 C3 C10 C11 159.32(19)
C7 C8 C9 O4 -160.46(19)
C7 C8 C9 C10 20.9(2)
C7 C18 C19 C20 -175.3(2)
C7 C18 C23 C22 175.16(19)
C8 C7 C18 C19 -147.4(2)
C8 C7 C18 C23 35.8(3)
C8 C9 C10 C3 -0.1(2)
C8 C9 C10 C11 -178.87(17)
C9 C10 C11 C12 -175.86(18)
C10 C3 C4 O1 31.7(2)
C10 C3 C4 N1 -153.78(16)
C10 C3 C7 C8 31.26(17)
C10 C3 C7 C18 160.03(15)
C10 C11 C12 C13 -149.1(2)
C10 C11 C12 C17 33.8(3)
C11 C12 C13 C14 -179.60(17)
C11 C12 C17 C16 178.44(19)
C12 C13 C14 C15 1.7(3)
C13 C12 C17 C16 1.4(3)
C13 C14 C15 C16 0.2(3)
C14 C15 C16 C17 -1.3(3)
C15 C16 C17 C12 0.5(3)
C17 C12 C13 C14 -2.5(3)
C18 C7 C8 C9 -158.62(16)
C18 C19 C20 C21 -0.6(4)
C19 C18 C23 C22 -1.7(3)
C19 C20 C21 C22 -0.5(5)
C20 C21 C22 C23 0.4(4)
C21 C22 C23 C18 0.7(3)
C23 C18 C19 C20 1.6(4)
